data_4125173
loop_
_publ_author_name
'Chapman, Lauren M.'
'Beck, Jordan C.'
'Wu, Linglin'
'Reisman, Sarah E.'

_publ_section_title
;
 Enantioselective Total Synthesis of (+)-Psiguadial B.
;
_journal_issue 31
_journal_name_full 'Journal of the American Chemical Society'
_journal_page_first 9803
_journal_page_last 9806
_journal_paper_doi 10.1021/jacs.6b07229
_journal_volume 138
_journal_year 2016
_chemical_absolute_configuration ad
_chemical_formula_moiety 'C22 H24 N2 O2'
_chemical_formula_sum 'C22 H24 N2 O2'
_chemical_formula_weight 348.43
_chemical_name_systematic
;
 ?
;
_space_group_crystal_system orthorhombic
_space_group_IT_number 19
_space_group_name_Hall 'P 2ac 2ab'
_space_group_name_H-M_alt 'P 21 21 21'
_symmetry_space_group_name_Hall 'P 2ac 2ab'
_symmetry_space_group_name_H-M 'P 21 21 21'
_atom_sites_solution_hydrogens geom
_atom_sites_solution_primary direct
_audit_creation_date 2014-07-16
_audit_creation_method
;
Olex2 1.2
(compiled 2014.06.27 svn.r2953 for OlexSys, GUI svn.r4855)
;
_cell_angle_alpha 90
_cell_angle_beta 90
_cell_angle_gamma 90
_cell_formula_units_Z 4
_cell_length_a 6.3942(5)
_cell_length_b 11.6678(9)
_cell_length_c 24.848(2)
_cell_measurement_reflns_used 9899
_cell_measurement_temperature 120(2)
_cell_measurement_theta_max 71.668
_cell_measurement_theta_min 4.188
_cell_volume 1853.8(3)
_computing_cell_refinement 'SAINT v8.34A (Bruker, 2013)'
_computing_data_reduction 'SAINT v8.34A (Bruker, 2013)'
_computing_molecular_graphics 'Olex2 (Dolomanov et al., 2009)'
_computing_publication_material 'Olex2 (Dolomanov et al., 2009)'
_computing_structure_refinement 'ShelXL (Sheldrick, 2008)'
_computing_structure_solution 'ShelXS (Sheldrick, 2008)'
_diffrn_ambient_temperature 119.98
_diffrn_measured_fraction_theta_full 0.999
_diffrn_measured_fraction_theta_max 0.998
_diffrn_measurement_device_type 'Bruker APEX-II CCD'
_diffrn_measurement_method '\f and \w scans'
_diffrn_radiation_monochromator graphite
_diffrn_radiation_type CuK\a
_diffrn_radiation_wavelength 1.54178
_diffrn_reflns_av_R_equivalents 0.0313
_diffrn_reflns_av_unetI/netI 0.0123
_diffrn_reflns_Laue_measured_fraction_full 0.999
_diffrn_reflns_Laue_measured_fraction_max 0.998
_diffrn_reflns_limit_h_max 7
_diffrn_reflns_limit_h_min -7
_diffrn_reflns_limit_k_max 14
_diffrn_reflns_limit_k_min -14
_diffrn_reflns_limit_l_max 30
_diffrn_reflns_limit_l_min -28
_diffrn_reflns_number 41642
_diffrn_reflns_point_group_measured_fraction_full 1.000
_diffrn_reflns_point_group_measured_fraction_max 0.996
_diffrn_reflns_theta_full 67.679
_diffrn_reflns_theta_max 71.792
_diffrn_reflns_theta_min 3.557
_exptl_absorpt_coefficient_mu 0.636
_exptl_absorpt_correction_T_max 0.9883
_exptl_absorpt_correction_T_min 0.8875
_exptl_absorpt_correction_type multi-scan
_exptl_absorpt_process_details
;
SADABS-2014/2 (Bruker,2014) was used for absorption correction.
wR2(int) was 0.0674 before and 0.0429 after correction.
The Ratio of minimum to maximum transmission is 0.8980.
The \l/2 correction factor is 0.00150.
;
_exptl_crystal_colour colourless
_exptl_crystal_density_diffrn 1.248
_exptl_crystal_description rod
_exptl_crystal_F_000 744
_exptl_crystal_size_max 0.237
_exptl_crystal_size_mid 0.093
_exptl_crystal_size_min 0.082
_refine_diff_density_max 0.255
_refine_diff_density_min -0.181
_refine_diff_density_rms 0.037
_refine_ls_abs_structure_details
;
 Flack x determined using 1500 quotients [(I+)-(I-)]/[(I+)+(I-)]
 (Parsons and Flack (2004), Acta Cryst. A60, s61).
;
_refine_ls_abs_structure_Flack -0.04(4)
_refine_ls_extinction_method none
_refine_ls_goodness_of_fit_ref 1.043
_refine_ls_hydrogen_treatment constr
_refine_ls_matrix_type full
_refine_ls_number_parameters 237
_refine_ls_number_reflns 3620
_refine_ls_number_restraints 0
_refine_ls_restrained_S_all 1.043
_refine_ls_R_factor_all 0.0294
_refine_ls_R_factor_gt 0.0292
_refine_ls_shift/su_max 0.000
_refine_ls_shift/su_mean 0.000
_refine_ls_structure_factor_coef Fsqd
_refine_ls_weighting_details
;
 w=1/[\s^2^(Fo^2^)+(0.0480P)^2^+0.3530P]
 where P=(Fo^2^+2Fc^2^)/3
;
_refine_ls_weighting_scheme calc
_refine_ls_wR_factor_gt 0.0782
_refine_ls_wR_factor_ref 0.0785
_reflns_Friedel_coverage 0.716
_reflns_Friedel_fraction_full 1.000
_reflns_Friedel_fraction_max 0.993
_reflns_number_gt 3584
_reflns_number_total 3620
_reflns_threshold_expression 'I > 2\s(I)'
_cod_data_source_file ja6b07229_si_001.cif
_cod_data_source_block Crystal01
_cod_depositor_comments 'Adding full bibliography for 4125173.cif.'
_cod_database_code 4125173
_shelxl_version_number 2013-2
_shelx_space_group_comment
;
The symmetry employed for this shelxl refinement is uniquely defined
by the following loop, which should always be used as a source of
symmetry information in preference to the above space-group names.
They are only intended as comments.
;
_shelx_estimated_absorpt_t_max 0.950
_shelx_estimated_absorpt_t_min 0.864
_olex2_refinement_description
;
1. Fixed Uiso
 At 1.2 times of:
  All C(H) groups, All C(H,H) groups, All N(H) groups
 At 1.5 times of:
  All C(H,H,H) groups
2.a Ternary CH refined with riding coordinates:
 C7(H7), C2(H2)
2.b Secondary CH2 refined with riding coordinates:
 C11(H11A,H11B), C13(H13A,H13B), C6(H6A,H6B), C12(H12A,H12B)
2.c Aromatic/amide H refined with riding coordinates:
 N1(H1), C20(H20), C17(H17), C15(H15), C21(H21), C22(H22), C16(H16), C9(H9)
2.d Idealised Me refined as rotating group:
 C5(H5A,H5B,H5C), C4(H4A,H4B,H4C)
;
_olex2_submission_special_instructions 'No special instructions were received'

loop_
_space_group_symop_operation_xyz
'x, y, z'
'-x+1/2, -y, z+1/2'
'x+1/2, -y+1/2, -z'
'-x, y+1/2, -z+1/2'

loop_
_atom_site_label
_atom_site_type_symbol
_atom_site_fract_x
_atom_site_fract_y
_atom_site_fract_z
_atom_site_U_iso_or_equiv
_atom_site_adp_type
_atom_site_occupancy
_atom_site_site_symmetry_order
_atom_site_calc_flag
_atom_site_refinement_flags_posn
O2 O 0.5981(2) 0.50043(12) 0.23607(5) 0.0339(3) Uani 1 1 d .
O1 O -0.4024(2) 0.43248(11) 0.37412(4) 0.0303(3) Uani 1 1 d .
N1 N -0.3297(2) 0.47192(12) 0.46215(5) 0.0217(3) Uani 1 1 d .
H1 H -0.2298 0.4985 0.4831 0.026 Uiso 1 1 calc R
N2 N -0.3330(2) 0.49487(12) 0.56833(5) 0.0234(3) Uani 1 1 d .
C18 C -0.6795(3) 0.40767(13) 0.57683(6) 0.0235(3) Uani 1 1 d .
C14 C -0.5080(2) 0.43172(12) 0.48860(6) 0.0196(3) Uani 1 1 d .
C1 C -0.2893(2) 0.47551(13) 0.40807(6) 0.0206(3) Uani 1 1 d .
C19 C -0.5062(2) 0.44559(13) 0.54603(6) 0.0202(3) Uani 1 1 d .
C20 C -0.3303(3) 0.50733(15) 0.62115(6) 0.0273(3) Uani 1 1 d .
H20 H -0.2101 0.5411 0.6371 0.033 Uiso 1 1 calc R
C17 C -0.8509(3) 0.35598(14) 0.55026(7) 0.0269(3) Uani 1 1 d .
H17 H -0.9674 0.3295 0.5705 0.032 Uiso 1 1 calc R
C7 C -0.0388(3) 0.56744(14) 0.33535(6) 0.0217(3) Uani 1 1 d .
H7 H -0.1698 0.5721 0.3135 0.026 Uiso 1 1 calc R
C2 C -0.0944(2) 0.54255(13) 0.39496(6) 0.0194(3) Uani 1 1 d .
H2 H 0.0286 0.5078 0.4137 0.023 Uiso 1 1 calc R
C10 C 0.4426(3) 0.45956(16) 0.25742(6) 0.0259(3) Uani 1 1 d .
C8 C 0.1149(3) 0.49043(14) 0.30795(6) 0.0216(3) Uani 1 1 d .
C15 C -0.6783(3) 0.38204(13) 0.46400(6) 0.0215(3) Uani 1 1 d .
H15 H -0.6811 0.3732 0.4260 0.026 Uiso 1 1 calc R
C21 C -0.4952(3) 0.47341(15) 0.65527(6) 0.0292(4) Uani 1 1 d .
H21 H -0.4858 0.4849 0.6930 0.035 Uiso 1 1 calc R
C22 C -0.6681(3) 0.42397(15) 0.63327(7) 0.0290(4) Uani 1 1 d .
H22 H -0.7806 0.4005 0.6557 0.035 Uiso 1 1 calc R
C16 C -0.8492(3) 0.34414(14) 0.49547(7) 0.0242(3) Uani 1 1 d .
H16 H -0.9656 0.3096 0.4781 0.029 Uiso 1 1 calc R
C5 C 0.0036(3) 0.71349(16) 0.45741(7) 0.0328(4) Uani 1 1 d .
H5A H -0.0803 0.6878 0.4881 0.049 Uiso 1 1 calc GR
H5B H 0.0144 0.7973 0.4579 0.049 Uiso 1 1 calc GR
H5C H 0.1438 0.6799 0.4597 0.049 Uiso 1 1 calc GR
C3 C -0.1002(3) 0.67554(14) 0.40553(6) 0.0239(3) Uani 1 1 d .
C11 C 0.3943(3) 0.33377(17) 0.25302(8) 0.0384(4) Uani 1 1 d .
H11A H 0.5272 0.2902 0.2541 0.046 Uiso 1 1 calc R
H11B H 0.3277 0.3190 0.2177 0.046 Uiso 1 1 calc R
C4 C -0.3194(3) 0.72586(15) 0.39986(7) 0.0313(4) Uani 1 1 d .
H4A H -0.3840 0.6972 0.3667 0.047 Uiso 1 1 calc GR
H4B H -0.3104 0.8096 0.3983 0.047 Uiso 1 1 calc GR
H4C H -0.4046 0.7031 0.4309 0.047 Uiso 1 1 calc GR
C9 C 0.2914(3) 0.53104(14) 0.28585(6) 0.0234(3) Uani 1 1 d .
H9 H 0.3195 0.6107 0.2889 0.028 Uiso 1 1 calc R
C13 C 0.0612(3) 0.36479(15) 0.30471(8) 0.0304(4) Uani 1 1 d .
H13A H -0.0363 0.3523 0.2743 0.036 Uiso 1 1 calc R
H13B H -0.0114 0.3417 0.3382 0.036 Uiso 1 1 calc R
C6 C 0.0286(3) 0.68932(14) 0.35290(7) 0.0262(3) Uani 1 1 d .
H6A H -0.0237 0.7508 0.3290 0.031 Uiso 1 1 calc R
H6B H 0.1809 0.6972 0.3590 0.031 Uiso 1 1 calc R
C12 C 0.2522(3) 0.28982(16) 0.29701(9) 0.0399(5) Uani 1 1 d .
H12A H 0.3314 0.2863 0.3312 0.048 Uiso 1 1 calc R
H12B H 0.2067 0.2110 0.2880 0.048 Uiso 1 1 calc R

loop_
_atom_site_aniso_label
_atom_site_aniso_U_11
_atom_site_aniso_U_22
_atom_site_aniso_U_33
_atom_site_aniso_U_23
_atom_site_aniso_U_13
_atom_site_aniso_U_12
O2 0.0285(6) 0.0459(7) 0.0273(6) 0.0004(5) 0.0078(5) -0.0043(6)
O1 0.0284(6) 0.0432(7) 0.0194(5) 0.0005(5) -0.0021(5) -0.0125(6)
N1 0.0199(6) 0.0276(7) 0.0176(6) 0.0004(5) -0.0003(5) -0.0035(5)
N2 0.0241(7) 0.0254(6) 0.0207(6) 0.0009(5) -0.0009(5) 0.0010(6)
C18 0.0263(8) 0.0197(7) 0.0245(8) 0.0031(6) 0.0032(6) 0.0037(6)
C14 0.0206(7) 0.0175(6) 0.0208(7) 0.0030(5) 0.0009(6) 0.0032(6)
C1 0.0196(7) 0.0224(7) 0.0198(7) 0.0021(6) -0.0006(6) 0.0001(6)
C19 0.0225(7) 0.0171(6) 0.0210(7) 0.0016(5) 0.0003(6) 0.0026(6)
C20 0.0316(8) 0.0285(8) 0.0217(7) -0.0008(6) -0.0031(6) 0.0021(7)
C17 0.0237(8) 0.0258(8) 0.0313(8) 0.0050(7) 0.0069(7) -0.0010(7)
C7 0.0218(7) 0.0256(7) 0.0178(7) 0.0035(6) 0.0000(6) -0.0020(6)
C2 0.0188(7) 0.0225(7) 0.0169(7) 0.0012(5) -0.0013(5) -0.0010(6)
C10 0.0243(8) 0.0369(9) 0.0165(7) -0.0011(6) 0.0001(6) -0.0032(7)
C8 0.0223(7) 0.0265(8) 0.0159(6) -0.0005(6) -0.0020(6) -0.0024(6)
C15 0.0235(8) 0.0197(7) 0.0214(7) 0.0022(6) -0.0013(6) 0.0024(6)
C21 0.0378(10) 0.0304(8) 0.0195(7) 0.0005(6) 0.0017(7) 0.0065(8)
C22 0.0340(9) 0.0280(8) 0.0249(8) 0.0045(7) 0.0080(7) 0.0045(7)
C16 0.0205(8) 0.0215(7) 0.0305(8) 0.0031(6) -0.0002(6) -0.0008(6)
C5 0.0385(10) 0.0306(8) 0.0292(9) -0.0062(7) 0.0016(8) -0.0078(8)
C3 0.0264(8) 0.0226(7) 0.0228(8) -0.0004(6) 0.0036(7) -0.0016(6)
C11 0.0361(10) 0.0386(10) 0.0404(10) -0.0159(8) 0.0102(9) -0.0034(8)
C4 0.0336(10) 0.0280(8) 0.0323(9) 0.0042(7) 0.0070(8) 0.0076(7)
C9 0.0259(8) 0.0253(8) 0.0189(7) 0.0011(6) -0.0002(6) -0.0038(7)
C13 0.0308(9) 0.0279(8) 0.0324(9) -0.0058(7) 0.0079(7) -0.0082(7)
C6 0.0290(8) 0.0227(7) 0.0269(8) 0.0019(6) 0.0049(7) -0.0018(7)
C12 0.0450(11) 0.0272(9) 0.0475(12) -0.0080(8) 0.0119(9) -0.0042(8)

loop_
_atom_type_symbol
_atom_type_description
_atom_type_scat_dispersion_real
_atom_type_scat_dispersion_imag
_atom_type_scat_source
C C 0.0181 0.0091 'International Tables Vol C Tables 4.2.6.8 and 6.1.1.4'
H H 0.0000 0.0000 'International Tables Vol C Tables 4.2.6.8 and 6.1.1.4'
N N 0.0311 0.0180 'International Tables Vol C Tables 4.2.6.8 and 6.1.1.4'
O O 0.0492 0.0322 'International Tables Vol C Tables 4.2.6.8 and 6.1.1.4'

loop_
_geom_angle_atom_site_label_1
_geom_angle_atom_site_label_2
_geom_angle_atom_site_label_3
_geom_angle
C1 N1 C14 128.75(13)
C20 N2 C19 117.41(15)
C17 C18 C19 119.14(14)
C17 C18 C22 123.96(16)
C22 C18 C19 116.89(15)
N1 C14 C19 115.04(14)
C15 C14 N1 125.31(14)
C15 C14 C19 119.65(14)
O1 C1 N1 123.69(14)
O1 C1 C2 123.68(14)
N1 C1 C2 112.58(13)
N2 C19 C18 123.12(14)
N2 C19 C14 117.20(14)
C18 C19 C14 119.67(14)
N2 C20 C21 123.85(16)
C16 C17 C18 120.05(16)
C8 C7 C2 118.23(13)
C8 C7 C6 119.83(14)
C6 C7 C2 88.10(12)
C1 C2 C7 119.57(13)
C1 C2 C3 117.15(13)
C7 C2 C3 88.86(11)
O2 C10 C11 121.04(16)
O2 C10 C9 121.70(16)
C9 C10 C11 117.19(15)
C7 C8 C13 117.31(14)
C9 C8 C7 121.80(15)
C9 C8 C13 120.87(15)
C14 C15 C16 119.81(14)
C22 C21 C20 119.00(15)
C21 C22 C18 119.72(16)
C17 C16 C15 121.66(16)
C5 C3 C2 114.81(13)
C5 C3 C4 111.60(14)
C5 C3 C6 116.97(15)
C4 C3 C2 112.66(14)
C4 C3 C6 111.66(14)
C6 C3 C2 87.09(11)
C10 C11 C12 113.71(15)
C8 C9 C10 123.62(15)
C8 C13 C12 112.61(15)
C7 C6 C3 89.69(12)
C11 C12 C13 112.36(17)

loop_
_geom_bond_atom_site_label_1
_geom_bond_atom_site_label_2
_geom_bond_distance
O2 C10 1.224(2)
O1 C1 1.219(2)
N1 C14 1.397(2)
N1 C1 1.369(2)
N2 C19 1.365(2)
N2 C20 1.320(2)
C18 C19 1.417(2)
C18 C17 1.415(2)
C18 C22 1.417(2)
C14 C19 1.436(2)
C14 C15 1.377(2)
C1 C2 1.507(2)
C20 C21 1.410(3)
C17 C16 1.369(2)
C7 C2 1.551(2)
C7 C8 1.495(2)
C7 C6 1.549(2)
C2 C3 1.574(2)
C10 C11 1.504(3)
C10 C9 1.459(2)
C8 C9 1.342(2)
C8 C13 1.508(2)
C15 C16 1.414(2)
C21 C22 1.362(3)
C5 C3 1.516(2)
C3 C4 1.526(2)
C3 C6 1.554(2)
C11 C12 1.511(3)
C13 C12 1.515(3)
